data_9010636
loop_
_publ_author_name
'Gramaccioli, C. M.'
'Campostrini, I.'

_publ_section_title
;Demartinite, a new polymorph of K2SiF6 from La Fossa Crater, Vulcano, Aeolian
 Islands, Italy Locality: La Fossa Crater, Vulcano Island, Aeolian
 Archipelago, Sicily, Italy
;
_journal_name_full 'The Canadian Mineralogist'
_journal_page_first 1275
_journal_page_last 1280
_journal_paper_doi 10.2113/gscanmin.45.5.1275
_journal_volume 45
_journal_year 2007
_chemical_compound_source 'La Fossa Crater, Vulcano Island, Aeolian Archipelago, Sicily, Italy'
_chemical_formula_sum 'F6 K2 Si'
_chemical_name_mineral Demartinite
_space_group_IT_number 186
_symmetry_space_group_name_Hall 'P 6c -2c'
_symmetry_space_group_name_H-M 'P 63 m c'
_cell_angle_alpha 90
_cell_angle_beta 90
_cell_angle_gamma 120
_cell_length_a 5.6461
_cell_length_b 5.6461
_cell_length_c 9.2322
_cell_formula_units_Z 2
_cell_volume 254.878
_database_code_amcsd 0006157
_exptl_crystal_density_diffrn 2.870
_cod_original_formula_sum 'K2 Si F6'
_cod_database_code 9010636

loop_
_space_group_symop_operation_xyz
x,y,z
-x,-x+y,1/2+z
x-y,x,1/2+z
-y,-x,z
-y,x-y,z
x-y,-y,1/2+z
-x,-y,1/2+z
x,x-y,z
-x+y,-x,z
y,x,1/2+z
y,-x+y,1/2+z
-x+y,y,z

loop_
_atom_site_aniso_label
_atom_site_aniso_U_11
_atom_site_aniso_U_22
_atom_site_aniso_U_33
_atom_site_aniso_U_12
_atom_site_aniso_U_13
_atom_site_aniso_U_23
K1 0.01880 0.01880 0.02100 0.00940 0.00000 0.00000
K2 0.02440 0.02440 0.02940 0.01220 0.00000 0.00000
Si 0.01340 0.01340 0.01420 0.00670 0.00000 0.00000
F1 0.01850 0.02420 0.02480 0.00930 -0.00790 -0.00400
F2 0.01840 0.02600 0.02400 0.00920 -0.00680 -0.00340

loop_
_atom_site_label
_atom_site_fract_x
_atom_site_fract_y
_atom_site_fract_z
K1 0.66667 0.33333 0.09275
K2 0.00000 0.00000 0.81199
Si 0.33333 0.66667 0.97559
F1 0.61751 0.80875 0.07798
F2 0.05287 0.52644 0.86889

loop_
_cod_related_entry_id
_cod_related_entry_database
_cod_related_entry_code
1 AMCSD 0006157
